data_4335311
loop_
_publ_author_name
'Atanu Santra'
'Irena Senkovska'
'Stefan Kaskel'
'Parimal K. Bharadwaj'

_publ_section_title
;
 Gas Storage in a Partially Fluorinated Highly Stable Three-Dimensional
 Porous Metal-Organic Framework
;
_journal_name_full 'Inorganic Chemistry'
_journal_page_first 7358
_journal_page_last 7366
_journal_paper_doi 10.1021/ic302645r
_journal_volume 52
_journal_year 2013
_chemical_formula_moiety 'C53 H22 F18 N O14 Zn4'
_chemical_formula_sum 'C53 H22 F18 N O14 Zn4'
_chemical_formula_weight 1500.20
_chemical_name_systematic
;
 ?
;
_space_group_IT_number 15
_symmetry_cell_setting monoclinic
_symmetry_space_group_name_Hall '-C 2yc'
_symmetry_space_group_name_H-M 'C 1 2/c 1'
_atom_sites_solution_hydrogens geom
_atom_sites_solution_primary direct
_atom_sites_solution_secondary difmap
_audit_creation_method SHELXL-97
_cell_angle_alpha 90.000(5)
_cell_angle_beta 107.439(5)
_cell_angle_gamma 90.000(5)
_cell_formula_units_Z 8
_cell_length_a 22.530(5)
_cell_length_b 25.597(5)
_cell_length_c 34.009(5)
_cell_measurement_reflns_used 999
_cell_measurement_temperature 100(2)
_cell_measurement_theta_max 25.00
_cell_measurement_theta_min 1.51
_cell_volume 18712(6)
_computing_structure_refinement 'SHELXL-97 (Sheldrick, 1997)'
_diffrn_ambient_temperature 100(2)
_diffrn_measured_fraction_theta_full 0.995
_diffrn_measured_fraction_theta_max 0.995
_diffrn_radiation_monochromator graphite
_diffrn_radiation_source 'fine-focus sealed tube'
_diffrn_radiation_type MoK\a
_diffrn_radiation_wavelength 0.71073
_diffrn_reflns_av_R_equivalents 0.1368
_diffrn_reflns_av_sigmaI/netI 0.1606
_diffrn_reflns_limit_h_max 26
_diffrn_reflns_limit_h_min -17
_diffrn_reflns_limit_k_max 30
_diffrn_reflns_limit_k_min -30
_diffrn_reflns_limit_l_max 39
_diffrn_reflns_limit_l_min -40
_diffrn_reflns_number 47086
_diffrn_reflns_theta_full 25.00
_diffrn_reflns_theta_max 25.00
_diffrn_reflns_theta_min 1.55
_exptl_absorpt_coefficient_mu 1.089
_exptl_absorpt_correction_T_max 0.849
_exptl_absorpt_correction_T_min 0.796
_exptl_absorpt_correction_type empirical
_exptl_absorpt_process_details Sadabs
_exptl_crystal_colour Colorless
_exptl_crystal_density_diffrn 1.065
_exptl_crystal_description Block
_exptl_crystal_F_000 5928
_exptl_crystal_size_max 0.21
_exptl_crystal_size_mid 0.18
_exptl_crystal_size_min 0.15
_platon_squeeze_details ' ?'
_refine_diff_density_max 1.207
_refine_diff_density_min -0.749
_refine_diff_density_rms 0.135
_refine_ls_extinction_method none
_refine_ls_goodness_of_fit_ref 0.937
_refine_ls_hydrogen_treatment mixed
_refine_ls_matrix_type full
_refine_ls_number_parameters 852
_refine_ls_number_reflns 16420
_refine_ls_number_restraints 89
_refine_ls_restrained_S_all 0.945
_refine_ls_R_factor_all 0.1408
_refine_ls_R_factor_gt 0.0889
_refine_ls_shift/su_max 0.000
_refine_ls_shift/su_mean 0.000
_refine_ls_structure_factor_coef Fsqd
_refine_ls_weighting_details 'calc w=1/[\s^2^(Fo^2^)+(0.1234P)^2^+0.0000P] where P=(Fo^2^+2Fc^2^)/3'
_refine_ls_weighting_scheme calc
_refine_ls_wR_factor_gt 0.2130
_refine_ls_wR_factor_ref 0.2352
_reflns_number_gt 8653
_reflns_number_total 16420
_reflns_threshold_expression >2sigma(I)
_cod_data_source_file ic302645r_si_002.cif
_cod_data_source_block 17mara
_cod_database_code 4335311

loop_
_symmetry_equiv_pos_as_xyz
'x, y, z'
'-x, y, -z+1/2'
'x+1/2, y+1/2, z'
'-x+1/2, y+1/2, -z+1/2'
'-x, -y, -z'
'x, -y, z-1/2'
'-x+1/2, -y+1/2, -z'
'x+1/2, -y+1/2, z-1/2'

loop_
_atom_site_label
_atom_site_type_symbol
_atom_site_fract_x
_atom_site_fract_y
_atom_site_fract_z
_atom_site_U_iso_or_equiv
_atom_site_adp_type
_atom_site_occupancy
_atom_site_symmetry_multiplicity
_atom_site_calc_flag
_atom_site_refinement_flags
Zn1 Zn 0.40536(3) 0.02871(3) 0.19975(2) 0.0219(2) Uani 1 1 d .
Zn2 Zn 0.31870(4) -0.03676(3) 0.12655(2) 0.0287(2) Uani 1 1 d .
Zn3 Zn 0.25955(4) 0.02623(3) 0.18220(2) 0.0285(2) Uani 1 1 d .
Zn4 Zn 0.30672(4) 0.08636(3) 0.11722(2) 0.0270(2) Uani 1 1 d D
F1 F 0.6595(3) -0.1024(2) 0.26994(18) 0.098(2) Uani 1 1 d D
F2 F 0.7028(3) -0.1343(4) 0.2276(3) 0.148(4) Uani 1 1 d D
F3 F 0.6729(4) -0.1851(3) 0.2666(2) 0.150(4) Uani 1 1 d D
F4 F 0.5734(8) -0.3370(5) 0.2473(6) 0.314(10) Uani 1 1 d D
F5 F 0.5038(5) -0.2943(6) 0.1927(6) 0.332(11) Uani 1 1 d D
F6 F 0.5691(5) -0.2530(4) 0.2549(4) 0.231(6) Uani 1 1 d D
F7A F 0.0984(7) -0.2596(9) 0.0789(5) 0.186(8) Uani 0.50 1 d PDU
F7B F 0.0679(16) -0.1182(9) 0.2320(9) 0.281(14) Uiso 0.50 1 d PD
F8A F 0.1636(9) -0.3054(5) 0.1393(7) 0.223(12) Uani 0.50 1 d PD
F8B F 0.074(2) -0.1944(14) 0.2449(11) 0.33(3) Uani 0.50 1 d P
F9A F 0.2003 -0.2564 0.0978 0.231(11) Uani 0.50 1 d PDU
F9B F 0.0025(8) -0.1483(8) 0.1884(8) 0.245(14) Uani 0.50 1 d PD
F10 F 0.1610(4) -0.3410(4) 0.2517(3) 0.228(7) Uani 1 1 d D
F11 F 0.1494(7) -0.2625(6) 0.2591(4) 0.306(10) Uani 1 1 d D
F12A F 0.1888(6) -0.2726(5) 0.2364(4) 0.083(4) Uiso 0.50 1 d P
F12B F 0.1969 -0.3071 0.2061 0.137(6) Uani 0.50 1 d PDU
F13 F 0.5263(4) 0.0051(6) 0.3971(2) 0.191(6) Uani 1 1 d D
F14A F 0.4934(6) -0.0307(7) 0.4381(4) 0.139(8) Uani 0.50 1 d PD
F14B F 0.4872(6) 0.0215(6) 0.4454(4) 0.077(4) Uiso 0.50 1 d P
F15 F 0.4959(7) 0.0622(5) 0.4220(7) 0.407(16) Uani 1 1 d D
F16A F 0.3721(12) -0.1427(7) 0.4617(5) 0.215(12) Uani 0.50 1 d PD
F16B F 0.350(3) 0.1420(8) 0.4646(10) 0.54(4) Uani 0.50 1 d P
F17A F 0.3064(12) -0.1104(7) 0.4049(5) 0.221(12) Uani 0.50 1 d PD
F17B F 0.2748(11) 0.0912(13) 0.4046(8) 0.277(14) Uiso 0.50 1 d PD
F18A F 0.4132(13) -0.1043(7) 0.4203(6) 0.203(11) Uani 0.50 1 d PD
F18B F 0.3814(15) 0.1142(8) 0.4219(6) 0.49(4) Uani 0.50 1 d PD
O1 O 0.4577(2) -0.03208(18) 0.19759(14) 0.0351(12) Uani 1 1 d .
O2 O 0.3911(3) -0.08115(19) 0.15002(18) 0.0523(15) Uani 1 1 d .
O3 O 0.7094(3) -0.4127(2) 0.18250(17) 0.0497(14) Uani 1 1 d .
O4 O 0.7664(3) -0.36551(18) 0.15236(16) 0.0434(13) Uani 1 1 d .
O5 O 0.2523(2) -0.08300(19) 0.13172(16) 0.0439(13) Uani 1 1 d .
O6 O 0.2066(2) -0.0363(2) 0.17004(15) 0.0402(13) Uani 1 1 d .
O7 O -0.0434(2) -0.41173(17) 0.19690(15) 0.0392(13) Uani 1 1 d .
O8 O -0.1087(2) -0.37650(19) 0.14020(15) 0.0427(14) Uani 1 1 d .
O9 O 0.2955(3) 0.0161(2) 0.24179(16) 0.0555(16) Uani 1 1 d .
O10 O 0.3978(2) 0.02657(19) 0.25557(14) 0.0372(12) Uani 1 1 d .
O11 O 0.3171(3) 0.0367(2) 0.56988(15) 0.0468(14) Uani 1 1 d .
O12 O 0.3384(3) -0.0477(2) 0.57287(15) 0.0487(15) Uani 1 1 d .
O13 O 0.32586(19) 0.02584(15) 0.15778(12) 0.0224(9) Uani 1 1 d .
N1 N 0.2822(3) 0.1468(2) 0.07290(18) 0.0389(15) Uani 1 1 d D
C1 C 0.4430(4) -0.0709(3) 0.1752(2) 0.0354(18) Uani 1 1 d .
C2 C 0.4931(4) -0.1111(3) 0.1790(3) 0.049(2) Uani 1 1 d .
C3 C 0.5491(4) -0.1087(3) 0.2088(2) 0.0384(18) Uani 1 1 d .
H3 H 0.5576 -0.0807 0.2271 0.046 Uiso 1 1 calc R
C4 C 0.5938(3) -0.1475(3) 0.2123(2) 0.044(2) Uani 1 1 d D
C5 C 0.5828(5) -0.1897(4) 0.1860(3) 0.081(4) Uani 1 1 d D
C6 C 0.5249(6) -0.1906(5) 0.1544(5) 0.149(8) Uani 1 1 d .
H6 H 0.5165 -0.2180 0.1356 0.179 Uiso 1 1 calc R
C7 C 0.4809(6) -0.1521(5) 0.1506(4) 0.119(6) Uani 1 1 d .
H7 H 0.4435 -0.1534 0.1294 0.143 Uiso 1 1 calc R
C8 C 0.6548(5) -0.1431(4) 0.2435(3) 0.078(3) Uani 1 1 d D
C9 C 0.6247(5) -0.2339(4) 0.1865(4) 0.077(3) Uani 1 1 d D
C10 C 0.6176(5) -0.2802(4) 0.2057(4) 0.082(4) Uani 1 1 d D
C11 C 0.6535(5) -0.3233(4) 0.1994(4) 0.084(3) Uani 1 1 d .
H11 H 0.6493 -0.3548 0.2119 0.101 Uiso 1 1 calc R
C12 C 0.6927(4) -0.3215(3) 0.1770(3) 0.045(2) Uani 1 1 d .
C13 C 0.7019(5) -0.2750(3) 0.1599(3) 0.073(3) Uani 1 1 d .
H13 H 0.7306 -0.2721 0.1453 0.087 Uiso 1 1 calc R
C14 C 0.6665(5) -0.2320(4) 0.1650(4) 0.088(4) Uani 1 1 d .
H14 H 0.6720 -0.2005 0.1530 0.106 Uiso 1 1 calc R
C15 C 0.7283(4) -0.3690(3) 0.1697(2) 0.042(2) Uani 1 1 d .
C16 C 0.5625 -0.2903 0.2212 0.243(12) Uani 1 1 d DU
C17 C 0.2170(4) -0.0775(3) 0.1539(3) 0.043(2) Uani 1 1 d .
C18 C 0.1797(4) -0.1235(3) 0.1592(3) 0.050(2) Uani 1 1 d .
C19 C 0.1844(5) -0.1698(4) 0.1403(4) 0.084(3) Uani 1 1 d .
H19 H 0.2098 -0.1716 0.1233 0.101 Uiso 1 1 calc R
C20 C 0.1532(6) -0.2133(4) 0.1456(4) 0.090(4) Uani 1 1 d D
C21 C 0.1130(5) -0.2117(5) 0.1684(4) 0.086(4) Uani 1 1 d .
C22 C 0.1093(6) -0.1657(5) 0.1896(4) 0.096(4) Uani 1 1 d D
C23 C 0.1431(5) -0.1229(4) 0.1833(4) 0.082(3) Uani 1 1 d .
H23 H 0.1400 -0.0919 0.1969 0.099 Uiso 1 1 calc R
C24A C 0.1515 -0.2588 0.1140 0.136(11) Uani 0.50 1 d PDU
C24B C 0.0636 -0.1681 0.2124 0.81(18) Uani 0.50 1 d PD
C25 C 0.0725(5) -0.2573(4) 0.1705(4) 0.089(4) Uani 1 1 d .
C26 C 0.0849(4) -0.2960(4) 0.1993(4) 0.100(5) Uani 1 1 d D
C27 C 0.0444(4) -0.3350(4) 0.1991(3) 0.072(3) Uani 1 1 d .
H27 H 0.0556 -0.3614 0.2187 0.086 Uiso 1 1 calc R
C28 C -0.0134(4) -0.3361(3) 0.1699(2) 0.047(2) Uani 1 1 d .
C29 C -0.0276(5) -0.2987(4) 0.1401(4) 0.099(5) Uani 1 1 d .
H29 H -0.0654 -0.3002 0.1193 0.119 Uiso 1 1 calc R
C30 C 0.0143(5) -0.2579(4) 0.1403(4) 0.104(5) Uani 1 1 d .
H30 H 0.0035 -0.2315 0.1206 0.124 Uiso 1 1 calc R
C31 C -0.0598(3) -0.3780(2) 0.1689(2) 0.0308(16) Uani 1 1 d .
C32 C 0.1468 -0.2987 0.2268 0.157(7) Uiso 1 1 d D
C33 C 0.3493(4) 0.0190(3) 0.2655(2) 0.0394(19) Uani 1 1 d .
C34 C 0.3564(4) 0.0139(4) 0.3105(3) 0.065(3) Uani 1 1 d .
C35 C 0.4144(4) 0.0171(4) 0.3401(2) 0.056(2) Uani 1 1 d .
H35 H 0.4502 0.0221 0.3323 0.067 Uiso 1 1 calc R
C36 C 0.4180(4) 0.0128(4) 0.3808(3) 0.065(3) Uani 1 1 d .
C37 C 0.3661(5) 0.0065(6) 0.3941(3) 0.089(4) Uani 1 1 d .
C38 C 0.3087(7) -0.0015(5) 0.3642(4) 0.115(4) Uani 1 1 d U
H38 H 0.2740 -0.0102 0.3722 0.138 Uiso 1 1 calc R
C39 C 0.3033(5) 0.0034(6) 0.3218(3) 0.106(5) Uani 1 1 d .
H39 H 0.2649 -0.0003 0.3019 0.128 Uiso 1 1 calc R
C40 C 0.4782(5) 0.0113(6) 0.4111(3) 0.128(7) Uani 1 1 d D
C41 C 0.3633(5) 0.0041(5) 0.4376(3) 0.071(3) Uani 1 1 d .
C42 C 0.3647(6) -0.0442(5) 0.4567(3) 0.098(4) Uani 1 1 d D
C43 C 0.3579(5) -0.0456(5) 0.4960(3) 0.083(3) Uani 1 1 d .
H43 H 0.3621 -0.0773 0.5098 0.099 Uiso 1 1 calc R
C44 C 0.3451(4) -0.0015(4) 0.5150(2) 0.052(2) Uani 1 1 d .
C45 C 0.3441(5) 0.0454(4) 0.4954(3) 0.072(3) Uani 1 1 d .
H45 H 0.3360 0.0760 0.5076 0.087 Uiso 1 1 calc R
C46 C 0.3554(6) 0.0472(5) 0.4564(3) 0.088(4) Uani 1 1 d .
C47 C 0.3332(4) -0.0051(3) 0.5553(2) 0.043(2) Uani 1 1 d .
C48A C 0.3635(12) -0.0963(8) 0.4374(8) 0.164(14) Uani 0.50 1 d PDU
C48B C 0.3344 0.0930 0.4400 0.191(17) Uiso 0.50 1 d PD
C49 C 0.3254(8) 0.1706(7) 0.0608(6) 0.38(2) Uani 1 1 d D
H49 H 0.3666 0.1605 0.0725 0.452 Uiso 1 1 calc R
C50 C 0.3123(7) 0.2103(7) 0.0311(6) 0.33(2) Uani 1 1 d D
H50 H 0.3445 0.2240 0.0224 0.395 Uiso 1 1 calc R
C51 C 0.2566(3) 0.2286(3) 0.0155(2) 0.0360(18) Uani 1 1 d D
C52 C 0.2148(6) 0.2042(7) 0.0287(6) 0.278(16) Uani 1 1 d D
H52 H 0.1733 0.2116 0.0151 0.334 Uiso 1 1 calc R
C53 C 0.2267(6) 0.1688(6) 0.0607(5) 0.199(11) Uani 1 1 d D
H53 H 0.1965 0.1606 0.0733 0.238 Uiso 1 1 calc R
O1W O 0.2163(3) 0.0469(2) 0.09128(17) 0.0565(16) Uani 1 1 d D
H1W1 H 0.2232 0.0141 0.0959 0.25(9) Uiso 1 1 d D
H2W2 H 0.1937 0.0704 0.0953 0.02(2) Uiso 1 1 d D

loop_
_atom_site_aniso_label
_atom_site_aniso_U_11
_atom_site_aniso_U_22
_atom_site_aniso_U_33
_atom_site_aniso_U_23
_atom_site_aniso_U_13
_atom_site_aniso_U_12
Zn1 0.0281(4) 0.0186(4) 0.0228(4) 0.0012(3) 0.0132(3) 0.0004(3)
Zn2 0.0375(5) 0.0231(4) 0.0299(4) -0.0045(3) 0.0167(4) -0.0039(4)
Zn3 0.0324(4) 0.0253(4) 0.0346(5) 0.0018(3) 0.0204(4) 0.0003(4)
Zn4 0.0321(5) 0.0241(4) 0.0277(4) 0.0075(3) 0.0133(3) 0.0007(4)
F1 0.078(4) 0.088(4) 0.100(4) -0.044(4) -0.014(3) 0.032(3)
F2 0.064(5) 0.212(10) 0.171(8) -0.084(7) 0.039(5) 0.001(5)
F3 0.175(8) 0.081(5) 0.119(6) -0.005(4) -0.072(6) 0.052(5)
F4 0.37(2) 0.210(14) 0.52(3) 0.056(15) 0.37(2) 0.050(13)
F5 0.153(11) 0.208(14) 0.62(3) -0.161(17) 0.094(16) -0.005(10)
F6 0.269(14) 0.123(8) 0.405(18) -0.046(9) 0.259(14) 0.009(8)
F7A 0.189(8) 0.185(8) 0.186(8) -0.003(3) 0.057(4) -0.003(3)
F8A 0.22(2) 0.054(9) 0.49(4) -0.044(15) 0.26(2) -0.048(11)
F8B 0.58(7) 0.27(4) 0.30(3) -0.17(3) 0.34(4) -0.21(4)
F9A 0.231(11) 0.229(11) 0.233(11) -0.002(3) 0.071(4) -0.001(3)
F9B 0.30(3) 0.139(18) 0.40(4) -0.09(2) 0.26(3) -0.07(2)
F10 0.121(7) 0.195(9) 0.259(11) 0.157(9) -0.111(7) -0.101(7)
F11 0.254(16) 0.320(19) 0.224(13) -0.111(13) -0.110(12) 0.122(14)
F12B 0.134(6) 0.137(6) 0.139(6) 0.004(3) 0.038(3) 0.001(3)
F13 0.080(5) 0.433(19) 0.053(4) -0.012(7) 0.009(4) 0.021(8)
F14A 0.063(8) 0.27(2) 0.082(9) 0.131(13) 0.015(7) 0.062(10)
F15 0.233(15) 0.190(14) 0.56(3) -0.170(18) -0.235(18) 0.027(12)
F16A 0.48(4) 0.113(13) 0.140(14) 0.016(11) 0.23(2) 0.073(18)
F16B 1.37(12) 0.092(14) 0.46(4) 0.16(2) 0.75(7) 0.26(3)
F17A 0.45(4) 0.154(16) 0.119(14) -0.073(12) 0.18(2) -0.08(2)
F18A 0.39(3) 0.113(13) 0.202(19) 0.006(12) 0.24(2) 0.021(17)
F18B 1.32(13) 0.087(14) 0.18(2) -0.031(13) 0.42(5) -0.13(3)
O1 0.032(3) 0.037(3) 0.032(3) -0.010(2) 0.003(2) 0.009(2)
O2 0.053(4) 0.029(3) 0.072(4) -0.012(3) 0.014(3) 0.003(3)
O3 0.056(4) 0.035(3) 0.067(4) 0.005(3) 0.033(3) 0.010(3)
O4 0.069(4) 0.025(3) 0.054(3) 0.004(2) 0.046(3) 0.010(3)
O5 0.047(3) 0.033(3) 0.057(3) -0.008(2) 0.025(3) -0.006(3)
O6 0.040(3) 0.047(3) 0.045(3) -0.007(2) 0.029(2) -0.012(3)
O7 0.043(3) 0.025(3) 0.043(3) 0.010(2) 0.003(2) -0.013(2)
O8 0.039(3) 0.039(3) 0.044(3) 0.011(2) 0.003(3) -0.016(2)
O9 0.048(4) 0.095(5) 0.034(3) 0.013(3) 0.028(3) -0.009(3)
O10 0.040(3) 0.049(3) 0.026(3) 0.011(2) 0.017(2) 0.004(3)
O11 0.068(4) 0.041(3) 0.040(3) 0.012(2) 0.028(3) 0.009(3)
O12 0.089(4) 0.037(3) 0.033(3) 0.001(2) 0.036(3) 0.004(3)
O13 0.028(2) 0.024(2) 0.023(2) 0.0040(18) 0.0184(19) 0.005(2)
N1 0.033(4) 0.044(4) 0.040(4) 0.015(3) 0.010(3) -0.007(3)
C1 0.044(5) 0.028(4) 0.037(4) -0.009(3) 0.016(4) -0.005(3)
C2 0.050(5) 0.038(5) 0.055(5) -0.016(4) 0.007(4) 0.016(4)
C3 0.050(5) 0.029(4) 0.044(5) -0.010(3) 0.026(4) 0.003(4)
C4 0.037(4) 0.044(5) 0.048(5) -0.012(4) 0.010(4) 0.020(4)
C5 0.059(7) 0.074(7) 0.103(8) -0.034(6) 0.012(6) 0.036(6)
C6 0.095(10) 0.105(10) 0.196(15) -0.108(10) -0.035(10) 0.061(8)
C7 0.103(10) 0.099(9) 0.119(10) -0.057(8) -0.022(8) 0.059(8)
C8 0.070(7) 0.065(7) 0.087(8) -0.029(6) 0.007(6) 0.028(6)
C9 0.064(7) 0.045(6) 0.118(9) -0.028(6) 0.018(7) 0.022(5)
C10 0.072(7) 0.056(7) 0.144(11) -0.029(7) 0.071(7) 0.008(6)
C11 0.087(8) 0.058(7) 0.123(10) -0.004(6) 0.055(7) 0.037(6)
C12 0.047(5) 0.032(4) 0.065(6) -0.003(4) 0.028(4) 0.018(4)
C13 0.098(8) 0.028(5) 0.103(8) 0.004(5) 0.048(7) 0.015(5)
C14 0.088(8) 0.042(6) 0.128(10) 0.002(6) 0.022(8) 0.042(6)
C15 0.063(6) 0.032(4) 0.039(5) 0.003(3) 0.026(4) 0.012(4)
C16 0.243(13) 0.241(13) 0.243(13) -0.001(3) 0.072(5) 0.001(3)
C17 0.042(5) 0.036(5) 0.052(5) 0.005(4) 0.016(4) -0.005(4)
C18 0.041(5) 0.047(5) 0.064(6) 0.011(4) 0.018(4) -0.018(4)
C19 0.083(8) 0.047(6) 0.144(11) -0.006(6) 0.066(7) -0.022(6)
C20 0.091(9) 0.051(6) 0.142(11) -0.004(6) 0.058(8) -0.025(6)
C21 0.058(7) 0.088(9) 0.098(9) 0.026(7) 0.002(6) -0.042(6)
C22 0.108(10) 0.098(10) 0.102(9) -0.007(8) 0.060(8) -0.063(8)
C23 0.087(8) 0.071(7) 0.108(9) -0.014(6) 0.058(7) -0.049(6)
C24A 0.135(11) 0.135(11) 0.138(11) 0.002(3) 0.042(4) -0.001(3)
C24B 0.26(8) 0.35(11) 1.4(4) -0.60(17) -0.32(14) 0.23(8)
C25 0.061(7) 0.074(7) 0.110(9) 0.037(6) -0.008(6) -0.036(6)
C26 0.060(7) 0.077(7) 0.128(10) 0.043(7) -0.024(7) -0.053(6)
C27 0.057(6) 0.066(6) 0.072(6) 0.033(5) -0.012(5) -0.033(5)
C28 0.045(5) 0.034(4) 0.052(5) 0.017(4) 0.001(4) -0.011(4)
C29 0.066(7) 0.069(7) 0.126(9) 0.064(7) -0.027(7) -0.040(6)
C30 0.082(8) 0.091(8) 0.113(9) 0.056(7) -0.008(7) -0.059(7)
C31 0.034(4) 0.024(4) 0.038(4) 0.006(3) 0.016(4) -0.005(3)
C33 0.037(5) 0.055(5) 0.030(4) 0.004(3) 0.017(4) 0.009(4)
C34 0.057(6) 0.115(9) 0.033(5) 0.014(5) 0.031(4) 0.004(6)
C35 0.042(5) 0.095(7) 0.034(5) 0.012(4) 0.017(4) 0.002(5)
C36 0.050(6) 0.113(8) 0.032(5) 0.006(5) 0.014(4) -0.002(6)
C37 0.071(7) 0.174(12) 0.023(5) -0.010(6) 0.018(5) -0.003(8)
C38 0.115(5) 0.123(5) 0.111(5) 0.002(3) 0.040(3) -0.001(3)
C39 0.067(7) 0.231(15) 0.028(5) 0.015(7) 0.024(5) -0.004(9)
C40 0.070(9) 0.28(2) 0.046(7) -0.038(10) 0.032(7) -0.030(11)
C41 0.071(7) 0.110(9) 0.047(6) 0.010(6) 0.040(5) -0.007(6)
C42 0.147(12) 0.124(10) 0.041(6) 0.005(6) 0.058(7) 0.021(9)
C43 0.126(10) 0.102(8) 0.041(5) -0.001(5) 0.056(6) 0.009(7)
C44 0.071(6) 0.064(6) 0.028(4) -0.002(4) 0.026(4) -0.010(5)
C45 0.105(8) 0.071(7) 0.054(6) 0.008(5) 0.043(6) -0.004(6)
C46 0.142(11) 0.074(7) 0.060(7) 0.013(6) 0.047(7) 0.013(8)
C47 0.063(5) 0.054(5) 0.020(4) 0.001(4) 0.023(4) -0.007(4)
C48A 0.164(14) 0.164(14) 0.163(14) 0.000(3) 0.049(5) 0.000(3)
C49 0.25(2) 0.27(2) 0.39(3) 0.30(2) -0.23(2) -0.21(2)
C50 0.179(17) 0.27(2) 0.37(3) 0.29(2) -0.168(19) -0.167(17)
C51 0.034(4) 0.041(4) 0.029(4) 0.019(3) 0.003(3) 0.004(4)
C52 0.104(12) 0.24(2) 0.37(3) 0.27(2) -0.111(15) -0.078(13)
C53 0.077(10) 0.197(17) 0.28(2) 0.200(17) -0.012(11) -0.006(10)
O1W 0.051(4) 0.044(4) 0.065(4) 0.007(3) 0.004(3) -0.009(3)

loop_
_atom_type_symbol
_atom_type_description
_atom_type_scat_dispersion_real
_atom_type_scat_dispersion_imag
_atom_type_scat_source
C C 0.0033 0.0016 'International Tables Vol C Tables 4.2.6.8 and 6.1.1.4'
H H 0.0000 0.0000 'International Tables Vol C Tables 4.2.6.8 and 6.1.1.4'
N N 0.0061 0.0033 'International Tables Vol C Tables 4.2.6.8 and 6.1.1.4'
O O 0.0106 0.0060 'International Tables Vol C Tables 4.2.6.8 and 6.1.1.4'
F F 0.0171 0.0103 'International Tables Vol C Tables 4.2.6.8 and 6.1.1.4'
Zn Zn 0.2839 1.4301 'International Tables Vol C Tables 4.2.6.8 and 6.1.1.4'

loop_
_geom_angle_atom_site_label_1
_geom_angle_atom_site_label_2
_geom_angle_atom_site_label_3
_geom_angle
_geom_angle_site_symmetry_1
_geom_angle_site_symmetry_3
O13 Zn1 O7 115.44(18) . 3
O13 Zn1 O10 112.66(19) . .
O7 Zn1 O10 107.3(2) 3 .
O13 Zn1 O1 112.11(17) . .
O7 Zn1 O1 104.4(2) 3 .
O10 Zn1 O1 104.0(2) . .
O13 Zn1 Zn2 34.49(12) . .
O7 Zn1 Zn2 128.23(14) 3 .
O10 Zn1 Zn2 122.59(15) . .
O1 Zn1 Zn2 77.64(13) . .
O13 Zn1 Zn3 34.58(12) . .
O7 Zn1 Zn3 127.58(15) 3 .
O10 Zn1 Zn3 78.15(14) . .
O1 Zn1 Zn3 125.32(14) . .
Zn2 Zn1 Zn3 58.42(3) . .
O13 Zn2 O11 122.24(19) . 6
O13 Zn2 O2 110.0(2) . .
O11 Zn2 O2 100.0(2) 6 .
O13 Zn2 O5 113.5(2) . .
O11 Zn2 O5 107.8(2) 6 .
O2 Zn2 O5 100.3(2) . .
O13 Zn2 Zn3 36.41(12) . .
O11 Zn2 Zn3 137.45(17) 6 .
O2 Zn2 Zn3 121.10(17) . .
O5 Zn2 Zn3 77.17(15) . .
O13 Zn2 Zn1 35.03(12) . .
O11 Zn2 Zn1 127.97(16) 6 .
O2 Zn2 Zn1 75.07(15) . .
O5 Zn2 Zn1 124.13(16) . .
Zn3 Zn2 Zn1 60.98(3) . .
O13 Zn3 O3 122.7(2) . 3_455
O13 Zn3 O9 108.3(2) . .
O3 Zn3 O9 99.4(2) 3_455 .
O13 Zn3 O6 114.06(19) . .
O3 Zn3 O6 110.0(2) 3_455 .
O9 Zn3 O6 98.4(2) . .
O13 Zn3 Zn2 36.14(12) . .
O3 Zn3 Zn2 142.14(17) 3_455 .
O9 Zn3 Zn2 116.44(18) . .
O6 Zn3 Zn2 77.94(15) . .
O13 Zn3 Zn4 38.90(12) . .
O3 Zn3 Zn4 85.91(17) 3_455 .
O9 Zn3 Zn4 132.26(16) . .
O6 Zn3 Zn4 124.42(15) . .
Zn2 Zn3 Zn4 61.44(3) . .
O13 Zn3 Zn1 34.86(12) . .
O3 Zn3 Zn1 124.05(17) 3_455 .
O9 Zn3 Zn1 73.94(16) . .
O6 Zn3 Zn1 125.98(15) . .
Zn2 Zn3 Zn1 60.60(3) . .
Zn4 Zn3 Zn1 64.49(2) . .
O13 Zn4 O8 96.32(18) . 3
O13 Zn4 O12 94.58(18) . 6
O8 Zn4 O12 90.9(2) 3 6
O13 Zn4 O4 95.78(18) . 3_455
O8 Zn4 O4 91.3(2) 3 3_455
O12 Zn4 O4 169.1(2) 6 3_455
O13 Zn4 N1 176.6(2) . .
O8 Zn4 N1 87.0(2) 3 .
O12 Zn4 N1 84.6(2) 6 .
O4 Zn4 N1 84.9(2) 3_455 .
O13 Zn4 O1W 84.58(19) . .
O8 Zn4 O1W 178.8(2) 3 .
O12 Zn4 O1W 88.2(2) 6 .
O4 Zn4 O1W 89.5(2) 3_455 .
N1 Zn4 O1W 92.1(2) . .
O13 Zn4 Zn3 36.27(12) . .
O8 Zn4 Zn3 115.47(14) 3 .
O12 Zn4 Zn3 122.42(14) 6 .
O4 Zn4 Zn3 65.84(14) 3_455 .
N1 Zn4 Zn3 142.35(17) . .
O1W Zn4 Zn3 65.73(15) . .
F12A F11 C32 47.5(7) . .
C32 F12A F11 69.0(9) . .
C32 F12A F12B 72.4(7) . .
F11 F12A F12B 141.3(12) . .
F12A F12B C32 45.0(5) . .
F14B F14A C40 49.4(8) . .
C40 F14B F15 66.0(12) . .
C40 F14B F14A 65.9(11) . .
F15 F14B F14A 126.7(16) . .
F14B F15 C40 49.8(8) . .
C1 O1 Zn1 127.4(5) . .
C1 O2 Zn2 130.8(5) . .
C15 O3 Zn3 116.0(5) . 3_545
C15 O4 Zn4 137.9(5) . 3_545
C17 O5 Zn2 128.6(5) . .
C17 O6 Zn3 127.0(5) . .
C31 O7 Zn1 122.4(4) . 3_445
C31 O8 Zn4 142.2(4) . 3_445
C33 O9 Zn3 133.1(5) . .
C33 O10 Zn1 127.1(5) . .
C47 O11 Zn2 117.9(4) . 6_556
C47 O12 Zn4 139.6(5) . 6_556
Zn2 O13 Zn3 107.5(2) . .
Zn2 O13 Zn1 110.48(19) . .
Zn3 O13 Zn1 110.6(2) . .
Zn2 O13 Zn4 107.33(19) . .
Zn3 O13 Zn4 104.83(18) . .
Zn1 O13 Zn4 115.7(2) . .
C49 N1 C53 115.2(10) . .
C49 N1 Zn4 120.1(7) . .
C53 N1 Zn4 123.8(7) . .
O1 C1 O2 127.6(7) . .
O1 C1 C2 116.3(7) . .
O2 C1 C2 116.1(6) . .
C3 C2 C7 119.7(8) . .
C3 C2 C1 122.4(7) . .
C7 C2 C1 117.9(7) . .
C2 C3 C4 120.9(7) . .
C5 C4 C3 121.3(7) . .
C5 C4 C8 118.5(7) . .
C3 C4 C8 120.2(7) . .
C4 C5 C6 116.8(8) . .
C4 C5 C9 127.4(9) . .
C6 C5 C9 115.9(9) . .
C7 C6 C5 122.1(9) . .
C6 C7 C2 119.1(10) . .
F3 C8 F1 106.3(8) . .
F3 C8 F2 103.3(9) . .
F1 C8 F2 102.7(8) . .
F3 C8 C4 115.1(9) . .
F1 C8 C4 114.1(7) . .
F2 C8 C4 114.1(9) . .
C14 C9 C10 118.8(8) . .
C14 C9 C5 121.0(11) . .
C10 C9 C5 119.9(11) . .
C9 C10 C11 116.1(9) . .
C9 C10 C16 122.3(8) . .
C11 C10 C16 119.0(9) . .
C12 C11 C10 124.6(10) . .
C11 C12 C13 119.0(8) . .
C11 C12 C15 122.9(8) . .
C13 C12 C15 118.2(8) . .
C12 C13 C14 117.8(10) . .
C9 C14 C13 123.6(11) . .
O4 C15 O3 125.8(7) . .
O4 C15 C12 121.4(7) . .
O3 C15 C12 112.7(7) . .
F5 C16 F6 116.5(7) . .
F5 C16 F4 108.4(10) . .
F6 C16 F4 95.7(9) . .
F5 C16 C10 118.7(9) . .
F6 C16 C10 105.0(6) . .
F4 C16 C10 110.2(7) . .
O6 C17 O5 126.7(7) . .
O6 C17 C18 115.5(8) . .
O5 C17 C18 117.6(8) . .
C23 C18 C19 116.7(9) . .
C23 C18 C17 122.9(9) . .
C19 C18 C17 120.3(9) . .
C20 C19 C18 122.4(11) . .
C21 C20 C19 120.6(11) . .
C21 C20 C24A 121.9(9) . .
C19 C20 C24A 115.1(10) . .
C20 C21 C22 118.4(9) . .
C20 C21 C25 121.6(13) . .
C22 C21 C25 119.9(12) . .
C23 C22 C21 117.7(10) . .
C23 C22 C24B 128.3(12) . .
C21 C22 C24B 113.6(9) . .
C18 C23 C22 123.9(11) . .
F9A C24A F7A 103.8(9) . .
F9A C24A F8A 104.2(7) . .
F7A C24A F8A 116.7(12) . .
F9A C24A C20 112.5(4) . .
F7A C24A C20 115.3(10) . .
F8A C24A C20 104.0(9) . .
F8B C24B F7B 95.7(17) . .
F8B C24B F9B 125(2) . .
F7B C24B F9B 82.7(15) . .
F8B C24B C22 121(2) . .
F7B C24B C22 104.5(14) . .
F9B C24B C22 112.5(11) . .
C26 C25 C30 117.8(9) . .
C26 C25 C21 127.2(9) . .
C30 C25 C21 115.0(9) . .
C27 C26 C25 122.7(8) . .
C27 C26 C32 119.5(8) . .
C25 C26 C32 117.1(8) . .
C26 C27 C28 120.6(8) . .
C29 C28 C27 118.7(8) . .
C29 C28 C31 118.9(7) . .
C27 C28 C31 122.4(7) . .
C28 C29 C30 120.8(9) . .
C25 C30 C29 119.3(9) . .
O8 C31 O7 127.7(6) . .
O8 C31 C28 116.7(6) . .
O7 C31 C28 115.6(6) . .
F12A C32 F10 105.9(7) . .
F12A C32 F11 63.5(9) . .
F10 C32 F11 95.3(8) . .
F12A C32 C26 137.1(7) . .
F10 C32 C26 116.7(5) . .
F11 C32 C26 106.2(8) . .
F12A C32 F12B 62.5(7) . .
F10 C32 F12B 96.2(6) . .
F11 C32 F12B 125.9(8) . .
C26 C32 F12B 114.9(6) . .
O9 C33 O10 126.6(7) . .
O9 C33 C34 116.3(7) . .
O10 C33 C34 117.1(7) . .
C39 C34 C35 120.7(8) . .
C39 C34 C33 117.6(8) . .
C35 C34 C33 121.6(8) . .
C36 C35 C34 119.0(8) . .
C35 C36 C37 122.8(8) . .
C35 C36 C40 118.9(9) . .
C37 C36 C40 118.2(9) . .
C36 C37 C38 117.8(10) . .
C36 C37 C41 128.0(9) . .
C38 C37 C41 114.1(10) . .
C37 C38 C39 120.4(13) . .
C34 C39 C38 118.7(10) . .
F14B C40 F13 118.7(13) . .
F14B C40 F15 64.2(13) . .
F13 C40 F15 90.5(13) . .
F14B C40 F14A 64.8(10) . .
F13 C40 F14A 94.6(12) . .
F15 C40 F14A 124.1(14) . .
F14B C40 C36 124.0(12) . .
F13 C40 C36 116.5(9) . .
F15 C40 C36 107.4(12) . .
F14A C40 C36 119.2(11) . .
C46 C41 C42 120.5(9) . .
C46 C41 C37 119.7(11) . .
C42 C41 C37 119.6(11) . .
C43 C42 C41 118.5(11) . .
C43 C42 C48A 114.1(15) . .
C41 C42 C48A 126.7(13) . .
C44 C43 C42 122.0(11) . .
C45 C44 C43 117.9(9) . .
C45 C44 C47 121.6(8) . .
C43 C44 C47 120.4(8) . .
C44 C45 C46 120.0(10) . .
C41 C46 C48B 128.5(10) . .
C41 C46 C45 120.8(10) . .
C48B C46 C45 106.3(9) . .
O12 C47 O11 123.5(7) . .
O12 C47 C44 119.2(8) . .
O11 C47 C44 117.3(7) . .
F18A C48A F16A 97.4(17) . .
F18A C48A F17A 106(2) . .
F16A C48A F17A 99.7(17) . .
F18A C48A C42 113.4(17) . .
F16A C48A C42 121(2) . .
F17A C48A C42 116.8(17) . .
C46 C48B F18B 106.9(13) . .
C46 C48B F16B 120.9(15) . .
F18B C48B F16B 81.0(15) . .
C46 C48B F17B 115.4(14) . .
F18B C48B F17B 104.8(15) . .
F16B C48B F17B 119(2) . .
N1 C49 C50 123.0(15) . .
C51 C50 C49 121.8(15) . .
C50 C51 C52 113.3(9) . .
C50 C51 C51 121.3(10) . 7
C52 C51 C51 125.4(9) . 7
C51 C52 C53 126.2(11) . .
N1 C53 C52 118.0(13) . .

loop_
_geom_bond_atom_site_label_1
_geom_bond_atom_site_label_2
_geom_bond_distance
_geom_bond_site_symmetry_2
Zn1 O13 1.928(4) .
Zn1 O7 1.933(4) 3
Zn1 O10 1.957(5) .
Zn1 O1 1.967(4) .
Zn1 Zn2 3.1469(11) .
Zn1 Zn3 3.1588(13) .
Zn2 O13 1.902(4) .
Zn2 O11 1.917(5) 6
Zn2 O2 1.951(5) .
Zn2 O5 1.957(5) .
Zn2 Zn3 3.0771(12) .
Zn3 O13 1.915(4) .
Zn3 O3 1.931(5) 3_455
Zn3 O9 1.961(5) .
Zn3 O6 1.964(5) .
Zn3 Zn4 3.1288(11) .
Zn4 O13 2.033(4) .
Zn4 O8 2.063(5) 3
Zn4 O12 2.099(5) 6
Zn4 O4 2.103(5) 3_455
Zn4 N1 2.115(6) .
Zn4 O1W 2.207(5) .
F1 C8 1.359(9) .
F2 C8 1.366(11) .
F3 C8 1.320(10) .
F4 C16 1.466(13) .
F5 C16 1.391(11) .
F6 C16 1.463(9) .
F7A C24A 1.415(12) .
F7B C24B 1.431(18) .
F8A C24A 1.449(15) .
F8B C24B 1.26(4) .
F9A C24A 1.3707(2) .
F9B C24B 1.464(18) .
F10 C32 1.353(7) .
F11 F12A 1.365(19) .
F11 C32 1.424(11) .
F12A C32 1.124(13) .
F12A F12B 1.409(14) .
F12B C32 1.5140(2) .
F13 C40 1.317(11) .
F14A F14B 1.375(19) .
F14A C40 1.388(14) .
F14B C40 1.154(16) .
F14B F15 1.36(2) .
F15 C40 1.380(14) .
F16A C48A 1.425(18) .
F16B C48B 1.49(3) .
F17A C48A 1.468(18) .
F17B C48B 1.512(17) .
F18A C48A 1.423(18) .
F18B C48B 1.478(18) .
O1 C1 1.237(8) .
O2 C1 1.253(8) .
O3 C15 1.317(9) .
O3 Zn3 1.931(5) 3_545
O4 C15 1.182(9) .
O4 Zn4 2.103(5) 3_545
O5 C17 1.257(9) .
O6 C17 1.243(9) .
O7 C31 1.257(8) .
O7 Zn1 1.933(4) 3_445
O8 C31 1.234(8) .
O8 Zn4 2.063(5) 3_445
O9 C33 1.241(8) .
O10 C33 1.251(9) .
O11 C47 1.276(9) .
O11 Zn2 1.917(5) 6_556
O12 C47 1.232(9) .
O12 Zn4 2.099(5) 6_556
N1 C49 1.315(15) .
N1 C53 1.319(12) .
C1 C2 1.503(10) .
C2 C3 1.363(10) .
C2 C7 1.396(12) .
C3 C4 1.395(10) .
C4 C5 1.377(11) .
C4 C8 1.466(10) .
C5 C6 1.421(14) .
C5 C9 1.470(11) .
C6 C7 1.376(14) .
C9 C14 1.355(16) .
C9 C10 1.386(14) .
C10 C11 1.420(12) .
C10 C16 1.509(9) .
C11 C12 1.329(13) .
C12 C13 1.368(12) .
C12 C15 1.516(10) .
C13 C14 1.401(12) .
C17 C18 1.490(10) .
C18 C23 1.327(13) .
C18 C19 1.366(13) .
C19 C20 1.357(13) .
C20 C21 1.356(16) .
C20 C24A 1.576(12) .
C21 C22 1.397(17) .
C21 C25 1.498(13) .
C22 C23 1.388(14) .
C22 C24B 1.464(11) .
C25 C26 1.362(13) .
C25 C30 1.401(13) .
C26 C27 1.351(11) .
C26 C32 1.429(8) .
C27 C28 1.382(11) .
C28 C29 1.362(11) .
C28 C31 1.490(10) .
C29 C30 1.407(12) .
C33 C34 1.495(11) .
C34 C39 1.388(13) .
C34 C35 1.393(12) .
C35 C36 1.368(11) .
C36 C37 1.385(13) .
C36 C40 1.438(14) .
C37 C38 1.399(15) .
C37 C41 1.501(12) .
C38 C39 1.417(15) .
C41 C46 1.314(14) .
C41 C42 1.391(15) .
C42 C43 1.390(13) .
C42 C48A 1.483(17) .
C43 C44 1.373(13) .
C44 C45 1.367(12) .
C44 C47 1.480(10) .
C45 C46 1.424(14) .
C46 C48B 1.323(11) .
C49 C50 1.400(13) .
C50 C51 1.295(14) .
C51 C52 1.314(13) .
C51 C51 1.490(13) 7
C52 C53 1.380(12) .

loop_
_platon_squeeze_void_nr
_platon_squeeze_void_average_x
_platon_squeeze_void_average_y
_platon_squeeze_void_average_z
_platon_squeeze_void_volume
_platon_squeeze_void_count_electrons
1 -0.015 0.451 -0.007 9195.8 1055
